data_2201758
loop_
_publ_author_name
'Ouarsal, Rachid'
'Alaoui Tahiri, Aziz'
'Lachkar, Mohammed'
'Dusek, Michal'
'Karla, Fejfarova'
'El Bali, Brahim'

_publ_section_title
;
Synthesis and crystal structure of sodium magnesium tris(dihydrogenophosphite)
monohydrate, NaMg(H~2~PO~3~)~3~.H~2~O
;
_journal_name_full 'Acta Crystallographica, Section E'
_journal_page_first i33
_journal_page_last i35
_journal_paper_doi 10.1107/S1600536803002757
_journal_volume 59
_journal_year 2003
_chemical_formula_structural 'Na Mg (H P O 3 H)3 (H2 O)'
_chemical_formula_sum 'H8 Mg Na O10 P3'
_chemical_formula_weight 308.3
_space_group_IT_number 61
_space_group_name_Hall '-P 2ac 2ab'
_space_group_name_H-M_alt 'P b c a'
_symmetry_cell_setting orthorhombic
_symmetry_space_group_name_Hall '-P 2ac 2ab'
_symmetry_space_group_name_H-M 'P b c a'
_cell_angle_alpha 90
_cell_angle_beta 90
_cell_angle_gamma 90
_cell_formula_units_Z 8
_cell_length_a 14.8060(10)
_cell_length_b 9.078(2)
_cell_length_c 14.811(2)
_cell_measurement_temperature 295
_cell_volume 1990.8(5)
_exptl_crystal_density_diffrn 2.0564
_cod_depositor_comments
;
The following automatic conversions were performed:
'_geom_bond_publ_flag' value 'No' changed to 'no' according to
'/home/saulius/struct/CIF-dictionaries/cif_core.dic' dictionary named
'cif_core.dic' version 2.4.1 from 2010-06-29 (5 times).

Automatic conversion script
Id: cif_fix_enum 1527 2010-12-29 10:47:43Z saulius 
;
_cod_original_formula_sum 'H8 Mg1 Na1 O10 P3'
_cod_database_code 2201758

loop_
_symmetry_equiv_pos_site_id
_symmetry_equiv_pos_as_xyz
1 x,y,z
2 1/2+x,y,1/2-z
3 1/2-x,1/2+y,z
4 -x,1/2+y,1/2-z
5 -x,-y,-z
6 1/2-x,-y,1/2+z
7 1/2+x,1/2-y,-z
8 x,1/2-y,1/2+z

loop_
_atom_site_label
_atom_site_fract_x
_atom_site_fract_y
_atom_site_fract_z
_atom_site_U_iso_or_equiv
_atom_site_adp_type
_atom_site_calc_flag
_atom_site_refinement_flags
_atom_site_occupancy
_atom_site_disorder_assembly
_atom_site_disorder_group
_atom_site_type_symbol
P1 0.88097(4) 0.73759(6) 0.27655(4) 0.01290(13) Uani d . 1 . . P
P2 0.73601(4) -0.03858(6) 0.03132(4) 0.01396(14) Uani d . 1 . . P
P3 0.99216(4) 0.27043(6) -0.03020(4) 0.01409(14) Uani d . 1 . . P
Mg1 0.95397(5) 0.44768(8) 0.16036(5) 0.01237(18) Uani d . 1 . . Mg
Na1 0.93245(7) 0.06142(11) 0.15732(7) 0.0264(3) Uani d . 1 . . Na
O1 0.83022(11) 0.01936(19) 0.04050(11) 0.0219(5) Uani d . 1 . . O
O2 0.67081(11) 0.01163(17) 0.10360(11) 0.0206(5) Uani d . 1 . . O
O3 0.93078(10) 0.88124(17) 0.27105(11) 0.0171(4) Uani d . 1 . . O
O4 0.97033(11) 0.40461(19) -0.08581(10) 0.0194(5) Uani d . 1 . . O
O5 0.80042(11) 0.74139(19) 0.20597(13) 0.0243(5) Uani d . 1 . . O
O6 0.97054(12) 0.27935(18) 0.06863(10) 0.0191(4) Uani d . 1 . . O
O7 0.88190(12) 0.2877(2) 0.23950(12) 0.0211(5) Uani d . 1 . . O
O8 0.93482(10) 0.59990(18) 0.26106(11) 0.0173(4) Uani d . 1 . . O
O9 0.70170(14) 0.0047(2) -0.06526(13) 0.0315(6) Uani d . 1 . . O
O10 0.94366(16) 0.1322(2) -0.07248(12) 0.0339(6) Uani d . 1 . . O
H1 0.832(3) 0.289(4) 0.235(2) 0.047(11) Uiso d . 1 . . H
H2 0.7366(19) -0.177(3) 0.0279(17) 0.020(7) Uiso d . 1 . . H
H3 0.8411(17) 0.726(3) 0.3515(17) 0.014(6) Uiso d . 1 . . H
H4 0.912(3) 0.093(5) -0.039(3) 0.067(14) Uiso d . 1 . . H
H5 0.651(3) -0.007(4) -0.074(2) 0.051(12) Uiso d . 1 . . H
H6 1.0773(19) 0.244(3) -0.0395(18) 0.019(7) Uiso d . 1 . . H
H7 0.895(2) 0.300(4) 0.296(2) 0.041(10) Uiso d . 1 . . H
H8 0.807(2) 0.660(4) 0.171(2) 0.052(11) Uiso d . 1 . . H

loop_
_atom_site_aniso_label
_atom_site_aniso_U_11
_atom_site_aniso_U_22
_atom_site_aniso_U_33
_atom_site_aniso_U_12
_atom_site_aniso_U_13
_atom_site_aniso_U_23
_atom_site_aniso_type_symbol
P1 0.0114(2) 0.0125(2) 0.0148(2) -0.00014(19) 0.0011(2) -0.00160(19) P
P2 0.0113(2) 0.0151(2) 0.0154(2) -0.00106(18) 0.00093(19) -0.0009(2) P
P3 0.0168(3) 0.0124(2) 0.0131(2) -0.00101(19) 0.0023(2) -0.0008(2) P
Mg1 0.0125(3) 0.0121(3) 0.0125(3) -0.0001(3) -0.0012(3) -0.0003(3) Mg
Na1 0.0296(5) 0.0227(5) 0.0267(5) -0.0072(4) -0.0136(4) 0.0078(4) Na
O1 0.0133(7) 0.0309(9) 0.0214(8) -0.0052(7) 0.0002(6) 0.0017(7) O
O2 0.0162(7) 0.0228(8) 0.0228(8) -0.0016(6) 0.0063(6) -0.0041(7) O
O3 0.0169(7) 0.0139(7) 0.0206(8) -0.0016(6) -0.0040(6) 0.0010(6) O
O4 0.0197(8) 0.0210(8) 0.0175(8) 0.0001(6) 0.0018(6) 0.0068(6) O
O5 0.0158(8) 0.0230(9) 0.0340(9) 0.0058(6) -0.0102(7) -0.0110(8) O
O6 0.0303(9) 0.0149(7) 0.0121(6) -0.0022(6) -0.0006(6) 0.0004(6) O
O7 0.0146(8) 0.0288(9) 0.0199(8) -0.0040(7) -0.0009(7) 0.0034(7) O
O8 0.0187(8) 0.0153(7) 0.0178(7) 0.0034(6) -0.0048(6) -0.0036(6) O
O9 0.0207(9) 0.0536(13) 0.0202(9) -0.0060(9) -0.0051(7) 0.0069(8) O
O10 0.0546(13) 0.0291(10) 0.0179(9) -0.0240(9) 0.0122(9) -0.0089(7) O

loop_
_geom_bond_atom_site_label_1
_geom_bond_atom_site_label_2
_geom_bond_site_symmetry_1
_geom_bond_site_symmetry_2
_geom_bond_distance
_geom_bond_publ_flag
P1 O3 . . 1.5004(16) yes
P1 O5 . . 1.5864(18) yes
P1 O8 . . 1.5003(17) yes
P1 H3 . . 1.26(3) yes
P2 O1 . . 1.4970(17) yes
P2 O2 . . 1.5118(17) yes
P2 O9 . . 1.568(2) yes
P2 H2 . . 1.25(3) yes
P3 O4 . . 1.5056(17) yes
P3 O6 . . 1.5005(16) yes
P3 O10 . . 1.575(2) yes
P3 H6 . . 1.29(3) yes
Mg1 O2 . 3_655 2.1112(18) yes
Mg1 O3 . 4_745 2.0755(17) yes
Mg1 O4 . 5_765 2.0673(18) yes
Mg1 O6 . . 2.0594(17) yes
Mg1 O7 . . 2.1498(19) yes
Mg1 O8 . . 2.0529(17) yes
Mg1 H1 . . 2.56(4) no
Mg1 H7 . . 2.57(4) no
Mg1 H8 . . 2.90(4) no
Na1 O1 . . 2.3303(19) yes
Na1 O3 . 1_545 2.3481(19) yes
Na1 O6 . . 2.4408(19) yes
Na1 O7 . . 2.503(2) yes
Na1 O8 . 4_745 2.3335(18) yes
Na1 O10 . 5_755 2.835(2) yes
Na1 H1 . . 2.79(4) no
Na1 H4 . . 2.94(4) no
Na1 H7 . . 3.04(3) no
